data_7150342
loop_
_publ_author_name
'Saygili, Nezire'
'Batsanov, Andrei S.'
'Bryce, Martin R.'

_publ_section_title
;
 5-Pyrimidylboronic acid and 2-methoxy-5-pyrimidylboronic acid: new
 heteroarylpyrimidine derivatives via Suzuki cross-coupling reactions.
;
_journal_issue 6
_journal_name_full 'Organic &amp; biomolecular chemistry'
_journal_page_first 852
_journal_page_last 857
_journal_paper_doi 10.1039/b314624n
_journal_volume 2
_journal_year 2004
_chemical_absolute_configuration un
_chemical_formula_moiety 'C16 H14 N4 O2'
_chemical_formula_sum 'C16 H14 N4 O2'
_chemical_formula_weight 294.31
_chemical_melting_point 388.6(5)
_chemical_name_systematic
;
4,6-bis(2-methoxy-3-pyridyl)pyrimidine
;
_space_group_IT_number 4
_symmetry_cell_setting monoclinic
_symmetry_space_group_name_Hall 'P 2yb'
_symmetry_space_group_name_H-M 'P 1 21 1'
_atom_sites_solution_hydrogens difmap
_atom_sites_solution_primary direct
_atom_sites_solution_secondary difmap
_audit_creation_method SHELXL-97
_cell_angle_alpha 90.00
_cell_angle_beta 95.806(4)
_cell_angle_gamma 90.00
_cell_formula_units_Z 2
_cell_length_a 9.1245(11)
_cell_length_b 3.7622(7)
_cell_length_c 20.595(6)
_cell_measurement_reflns_used 947
_cell_measurement_temperature 120(2)
_cell_measurement_theta_max 25.7
_cell_measurement_theta_min 10.2
_cell_volume 703.4(3)
_computing_cell_refinement 'SMART version 5.625 (Bruker, 2001)'
_computing_data_collection 'SMART version 5.625 (Bruker, 2001)'
_computing_data_reduction 'SAINT version 6.02A (Bruker, 2001)'
_computing_molecular_graphics 'SHELXTL version 5.10 (Bruker, 1997)'
_computing_publication_material 'SHELXTL version 5.10 (Bruker, 1997)'
_computing_structure_refinement 'SHELXTL version 6.12 (Bruker, 2001)'
_computing_structure_solution 'SHELXTL version 6.12 (Bruker, 2001)'
_diffrn_ambient_temperature 120(2)
_diffrn_detector_area_resol_mean 8
_diffrn_measured_fraction_theta_full 1.000
_diffrn_measured_fraction_theta_max 1.000
_diffrn_measurement_device_type 'SMART 6K CCD area detector'
_diffrn_measurement_method '\w scans'
_diffrn_radiation_monochromator graphite
_diffrn_radiation_source 'fine-focus sealed tube'
_diffrn_radiation_type MoK\a
_diffrn_radiation_wavelength 0.71073
_diffrn_reflns_av_R_equivalents 0.0694
_diffrn_reflns_av_sigmaI/netI 0.0487
_diffrn_reflns_limit_h_max 12
_diffrn_reflns_limit_h_min -12
_diffrn_reflns_limit_k_max 5
_diffrn_reflns_limit_k_min -5
_diffrn_reflns_limit_l_max 28
_diffrn_reflns_limit_l_min -28
_diffrn_reflns_number 10016
_diffrn_reflns_theta_full 29.99
_diffrn_reflns_theta_max 29.99
_diffrn_reflns_theta_min 1.99
_exptl_absorpt_coefficient_mu 0.096
_exptl_absorpt_correction_type none
_exptl_crystal_colour colourless
_exptl_crystal_density_diffrn 1.390
_exptl_crystal_density_meas ?
_exptl_crystal_density_method .
_exptl_crystal_description prism
_exptl_crystal_F_000 308
_exptl_crystal_size_max 0.68
_exptl_crystal_size_mid 0.10
_exptl_crystal_size_min 0.02
_refine_diff_density_max 0.236
_refine_diff_density_min -0.263
_refine_diff_density_rms 0.048
_refine_ls_abs_structure_details 'undeterminable, Friedel equivalents merged, all \Df" set to 0'
_refine_ls_extinction_method none
_refine_ls_goodness_of_fit_ref 1.001
_refine_ls_hydrogen_treatment refall
_refine_ls_matrix_type full
_refine_ls_number_parameters 255
_refine_ls_number_reflns 2337
_refine_ls_number_restraints 1
_refine_ls_restrained_S_all 1.000
_refine_ls_R_factor_all 0.0547
_refine_ls_R_factor_gt 0.0403
_refine_ls_shift/su_max 0.000
_refine_ls_shift/su_mean 0.000
_refine_ls_structure_factor_coef Fsqd
_refine_ls_weighting_details 'calc w=1/[\s^2^(Fo^2^)+(0.0608P)^2^] where P=(Fo^2^+2Fc^2^)/3'
_refine_ls_weighting_scheme calc
_refine_ls_wR_factor_gt 0.0965
_refine_ls_wR_factor_ref 0.1040
_reflns_Friedel_coverage 0.75
_reflns_number_gt 1881
_reflns_number_total 2337
_reflns_threshold_expression I>2\s(I)
_cod_data_source_file b314624n.txt
_cod_data_source_block (18)
_cod_depositor_comments
;
The following automatic conversions were performed:
'_symmetry_cell_setting' value 'Monoclinic' changed to 'monoclinic'
according to '/home/adriana/struct/CIF-dictionaries/cif_core.dic'
dictionary named 'cif_core.dic' version 2.4.1 from 2010-06-29.

Automatic conversion script
Id: cif_fix_enum 1555 2011-01-17 13:19:09Z saulius 

The following automatic conversions were performed:

'_chemical_melting_point' value '115--116\% C' was changed to
'388.6(5)' - it was converted from degrees Celsius(C) to Kelvins(K),
the average value was taken and precision was estimated.

Automatic conversion script
Id: cif_fix_values 1569 2011-02-09 13:29:24Z adriana 
;
_cod_original_sg_symbol_H-M P2(1)
_cod_database_code 7150342

loop_
_symmetry_equiv_pos_as_xyz
'x, y, z'
'-x, y+1/2, -z'

loop_
_atom_site_label
_atom_site_type_symbol
_atom_site_fract_x
_atom_site_fract_y
_atom_site_fract_z
_atom_site_U_iso_or_equiv
_atom_site_adp_type
_atom_site_occupancy
_atom_site_symmetry_multiplicity
_atom_site_calc_flag
_atom_site_refinement_flags
_atom_site_disorder_assembly
_atom_site_disorder_group
O1 O 0.68620(14) 0.8452(4) 0.28622(7) 0.0230(3) Uani 1 1 d . . .
O2 O 0.48002(14) 1.2336(5) 0.13854(6) 0.0275(3) Uani 1 1 d . . .
N1 N 0.15461(17) 1.1754(5) 0.26666(8) 0.0255(4) Uani 1 1 d . . .
C2 C 0.1791(2) 1.0683(7) 0.32825(10) 0.0278(5) Uani 1 1 d . . .
H2 H 0.090(2) 1.002(7) 0.3484(10) 0.020(5) Uiso 1 1 d . . .
N3 N 0.30919(17) 1.0342(5) 0.36433(8) 0.0242(4) Uani 1 1 d . . .
C4 C 0.42792(19) 1.1183(5) 0.33355(9) 0.0186(4) Uani 1 1 d . . .
C5 C 0.41532(19) 1.2348(6) 0.26939(9) 0.0196(4) Uani 1 1 d . . .
H5 H 0.498(2) 1.301(6) 0.2497(10) 0.015(5) Uiso 1 1 d . . .
C6 C 0.27480(19) 1.2604(5) 0.23644(9) 0.0200(4) Uani 1 1 d . . .
C7 C 0.8155(2) 0.7014(7) 0.26121(11) 0.0259(4) Uani 1 1 d . . .
H71 H 0.782(3) 0.595(8) 0.2191(12) 0.029(6) Uiso 1 1 d . . .
H72 H 0.884(2) 0.885(8) 0.2547(11) 0.024(6) Uiso 1 1 d . . .
H73 H 0.867(3) 0.518(10) 0.2938(14) 0.054(9) Uiso 1 1 d . . .
C8 C 0.5789(3) 1.2028(7) 0.08878(11) 0.0315(5) Uani 1 1 d . . .
H81 H 0.667(3) 1.083(8) 0.1111(11) 0.034(7) Uiso 1 1 d . . .
H82 H 0.536(2) 1.056(8) 0.0533(11) 0.026(6) Uiso 1 1 d . . .
H83 H 0.601(3) 1.435(9) 0.0713(14) 0.050(9) Uiso 1 1 d . . .
N11 N 0.83219(17) 0.9552(5) 0.38229(8) 0.0231(4) Uani 1 1 d . . .
C12 C 0.7005(2) 0.9673(5) 0.34819(9) 0.0189(4) Uani 1 1 d . . .
C13 C 0.57228(19) 1.0944(5) 0.37344(8) 0.0190(4) Uani 1 1 d . . .
C14 C 0.5867(2) 1.2017(6) 0.43784(9) 0.0214(4) Uani 1 1 d . . .
H14 H 0.500(2) 1.286(7) 0.4566(10) 0.025(6) Uiso 1 1 d . . .
C15 C 0.7234(2) 1.1889(6) 0.47465(9) 0.0248(4) Uani 1 1 d . . .
H15 H 0.730(2) 1.272(7) 0.5187(11) 0.026(6) Uiso 1 1 d . . .
C16 C 0.8408(2) 1.0669(6) 0.44450(10) 0.0263(4) Uani 1 1 d . . .
H16 H 0.941(2) 1.048(7) 0.4683(10) 0.026(6) Uiso 1 1 d . . .
N21 N 0.3178(2) 1.4933(5) 0.06008(8) 0.0271(4) Uani 1 1 d . . .
C22 C 0.3464(2) 1.3768(6) 0.12083(9) 0.0231(4) Uani 1 1 d . . .
C23 C 0.2446(2) 1.3893(5) 0.16836(9) 0.0212(4) Uani 1 1 d . . .
C24 C 0.1065(2) 1.5269(6) 0.14756(10) 0.0254(4) Uani 1 1 d . . .
H24 H 0.039(3) 1.545(8) 0.1796(11) 0.031(6) Uiso 1 1 d . . .
C25 C 0.0747(2) 1.6496(6) 0.08420(10) 0.0294(5) Uani 1 1 d . . .
H25 H -0.016(3) 1.752(9) 0.0707(12) 0.040(7) Uiso 1 1 d . . .
C26 C 0.1835(2) 1.6308(6) 0.04291(10) 0.0287(5) Uani 1 1 d . . .
H26 H 0.173(2) 1.713(8) -0.0018(11) 0.031(6) Uiso 1 1 d . . .

loop_
_atom_site_aniso_label
_atom_site_aniso_U_11
_atom_site_aniso_U_22
_atom_site_aniso_U_33
_atom_site_aniso_U_23
_atom_site_aniso_U_13
_atom_site_aniso_U_12
O1 0.0164(6) 0.0323(7) 0.0206(7) -0.0057(6) 0.0040(5) 0.0007(6)
O2 0.0236(7) 0.0394(9) 0.0200(7) 0.0011(7) 0.0054(5) 0.0044(7)
N1 0.0180(7) 0.0350(10) 0.0238(8) 0.0007(8) 0.0036(6) -0.0003(7)
C2 0.0182(9) 0.0410(12) 0.0247(10) 0.0008(9) 0.0050(7) -0.0019(9)
N3 0.0179(8) 0.0336(9) 0.0216(8) 0.0028(7) 0.0054(6) -0.0006(7)
C4 0.0160(8) 0.0214(9) 0.0185(8) -0.0028(7) 0.0026(6) 0.0005(7)
C5 0.0165(8) 0.0233(9) 0.0195(8) -0.0010(8) 0.0036(6) -0.0024(7)
C6 0.0187(8) 0.0228(9) 0.0187(9) -0.0034(8) 0.0024(6) -0.0007(8)
C7 0.0197(9) 0.0313(10) 0.0279(10) -0.0080(9) 0.0088(7) -0.0015(9)
C8 0.0317(11) 0.0383(12) 0.0263(11) 0.0012(10) 0.0117(8) 0.0053(11)
N11 0.0180(7) 0.0264(9) 0.0246(8) 0.0008(7) 0.0005(6) -0.0016(7)
C12 0.0184(8) 0.0193(9) 0.0195(9) -0.0005(7) 0.0035(6) -0.0016(7)
C13 0.0172(8) 0.0214(9) 0.0188(9) 0.0007(7) 0.0034(6) -0.0013(7)
C14 0.0230(9) 0.0235(9) 0.0182(8) 0.0005(8) 0.0045(7) -0.0007(8)
C15 0.0297(10) 0.0268(10) 0.0174(9) -0.0002(8) 0.0000(7) -0.0026(9)
C16 0.0235(9) 0.0309(11) 0.0231(10) 0.0013(8) -0.0040(7) -0.0030(9)
N21 0.0321(9) 0.0280(9) 0.0208(8) 0.0010(7) 0.0014(7) -0.0037(8)
C22 0.0229(9) 0.0247(9) 0.0213(9) -0.0011(8) 0.0000(7) -0.0009(8)
C23 0.0222(9) 0.0206(9) 0.0204(9) -0.0027(8) -0.0002(7) -0.0023(8)
C24 0.0236(9) 0.0278(11) 0.0242(10) -0.0021(8) -0.0001(7) 0.0008(8)
C25 0.0284(10) 0.0280(11) 0.0296(11) 0.0001(9) -0.0085(8) 0.0007(9)
C26 0.0339(10) 0.0276(10) 0.0229(10) 0.0033(8) -0.0057(8) -0.0016(9)

loop_
_atom_type_symbol
_atom_type_description
_atom_type_scat_dispersion_real
_atom_type_scat_dispersion_imag
_atom_type_scat_source
C C 0.0033 0.0000 'International Tables Vol C Tables 4.2.6.8 and 6.1.1.4'
H H 0.0000 0.0000 'International Tables Vol C Tables 4.2.6.8 and 6.1.1.4'
N N 0.0061 0.0000 'International Tables Vol C Tables 4.2.6.8 and 6.1.1.4'
O O 0.0106 0.0000 'International Tables Vol C Tables 4.2.6.8 and 6.1.1.4'

loop_
_geom_angle_atom_site_label_1
_geom_angle_atom_site_label_2
_geom_angle_atom_site_label_3
_geom_angle
_geom_angle_site_symmetry_1
_geom_angle_site_symmetry_3
_geom_angle_publ_flag
C12 O1 C7 117.48(15) . . ?
C22 O2 C8 117.04(16) . . ?
C2 N1 C6 116.44(16) . . ?
N1 C2 N3 127.72(18) . . ?
C2 N3 C4 115.20(17) . . ?
N3 C4 C5 122.00(16) . . ?
N3 C4 C13 115.89(16) . . ?
C5 C4 C13 122.06(15) . . ?
C4 C5 C6 118.04(16) . . ?
N1 C6 C5 120.60(16) . . ?
N1 C6 C23 115.49(16) . . ?
C5 C6 C23 123.89(16) . . ?
C12 N11 C16 117.13(17) . . ?
N11 C12 O1 118.92(16) . . ?
N11 C12 C13 123.75(17) . . ?
O1 C12 C13 117.31(16) . . ?
C14 C13 C12 116.82(16) . . ?
C14 C13 C4 120.52(16) . . ?
C12 C13 C4 122.66(16) . . ?
C13 C14 C15 120.41(17) . . ?
C16 C15 C14 117.57(17) . . ?
N11 C16 C15 124.30(18) . . ?
C22 N21 C26 117.59(17) . . ?
N21 C22 O2 118.29(17) . . ?
N21 C22 C23 124.04(18) . . ?
O2 C22 C23 117.67(17) . . ?
C24 C23 C22 115.91(18) . . ?
C24 C23 C6 119.33(17) . . ?
C22 C23 C6 124.75(17) . . ?
C25 C24 C23 120.77(19) . . ?
C26 C25 C24 118.0(2) . . ?
N21 C26 C25 123.7(2) . . ?

loop_
_geom_bond_atom_site_label_1
_geom_bond_atom_site_label_2
_geom_bond_distance
_geom_bond_site_symmetry_2
_geom_bond_publ_flag
O1 C12 1.350(2) . ?
O1 C7 1.440(2) . ?
O2 C22 1.349(2) . ?
O2 C8 1.437(2) . ?
N1 C2 1.328(3) . ?
N1 C6 1.353(2) . ?
C2 N3 1.341(2) . ?
N3 C4 1.347(2) . ?
C4 C5 1.386(3) . ?
C4 C13 1.483(2) . ?
C5 C6 1.392(2) . ?
C6 C23 1.483(3) . ?
N11 C12 1.329(2) . ?
N11 C16 1.343(3) . ?
C12 C13 1.411(2) . ?
C13 C14 1.380(3) . ?
C14 C15 1.393(3) . ?
C15 C16 1.371(3) . ?
N21 C22 1.327(3) . ?
N21 C26 1.344(3) . ?
C22 C23 1.417(3) . ?
C23 C24 1.389(3) . ?
C24 C25 1.387(3) . ?
C25 C26 1.373(3) . ?

loop_
_cod_related_entry_id
_cod_related_entry_database
_cod_related_entry_code
1 ChemSpider 4052376
